data_4087580
loop_
_publ_author_name
'Karthik, Vedhagiri'
'Gupta, Vivek'
'Anantharaman, Ganapathi'

_publ_section_title
;
 Synthesis, Structure, and Coordination Chemistry of
 Phosphine-Functionalized Imidazole/Imidazolium Salts and Cleavage of a
 C--P Bond in an NHC--Phosphenium Salt using a Pd(0) Precursor
;
_journal_issue 15
_journal_name_full Organometallics
_journal_page_first 3713
_journal_paper_doi 10.1021/acs.organomet.5b00336
_journal_volume 34
_journal_year 2015
_chemical_formula_moiety 'C43 H41 Cl4 I3 N2 P2 Pd'
_chemical_formula_sum 'C43 H41 Cl4 I3 N2 P2 Pd'
_chemical_formula_weight 1276.62
_chemical_name_common 'Pd-NHC complex'
_space_group_IT_number 57
_space_group_name_Hall '-P 2c 2b'
_space_group_name_H-M_alt 'P b c m'
_symmetry_cell_setting orthorhombic
_symmetry_space_group_name_Hall '-P 2c 2b'
_symmetry_space_group_name_H-M 'P b c m'
_atom_sites_solution_hydrogens geom
_atom_sites_solution_primary direct
_atom_sites_solution_secondary difmap
_audit_creation_method SHELXL-97
_cell_angle_alpha 90.00
_cell_angle_beta 90.00
_cell_angle_gamma 90.00
_cell_formula_units_Z 4
_cell_length_a 11.1118(4)
_cell_length_b 18.4875(7)
_cell_length_c 22.6886(8)
_cell_measurement_reflns_used 9941
_cell_measurement_temperature 273(2)
_cell_measurement_theta_max 28.23
_cell_measurement_theta_min 2.20
_cell_volume 4660.9(3)
_computing_cell_refinement 'Bruker SMART'
_computing_data_collection 'Bruker SMART'
_computing_data_reduction 'Bruker SAINT'
_computing_molecular_graphics 'ORTEP 3v2'
_computing_structure_refinement 'SHELXL-97 (Sheldrick, 1997)'
_computing_structure_solution 'SHELXS-97 (Sheldrick, 1990)'
_diffrn_ambient_temperature 273(2)
_diffrn_measured_fraction_theta_full 0.999
_diffrn_measured_fraction_theta_max 0.999
_diffrn_measurement_device_type 'CCD area detector'
_diffrn_measurement_method 'phi and omega scans'
_diffrn_radiation_monochromator graphite
_diffrn_radiation_source 'fine-focus sealed tube'
_diffrn_radiation_type MoK\a
_diffrn_radiation_wavelength 0.71073
_diffrn_reflns_av_R_equivalents 0.0495
_diffrn_reflns_av_sigmaI/netI 0.0298
_diffrn_reflns_limit_h_max 13
_diffrn_reflns_limit_h_min -13
_diffrn_reflns_limit_k_max 22
_diffrn_reflns_limit_k_min -22
_diffrn_reflns_limit_l_max 27
_diffrn_reflns_limit_l_min -16
_diffrn_reflns_number 33654
_diffrn_reflns_theta_full 26.00
_diffrn_reflns_theta_max 26.00
_diffrn_reflns_theta_min 2.14
_exptl_absorpt_coefficient_mu 2.715
_exptl_absorpt_correction_T_max 0.7364
_exptl_absorpt_correction_T_min 0.6407
_exptl_absorpt_correction_type empirical
_exptl_absorpt_process_details SADABS
_exptl_crystal_colour Yellow
_exptl_crystal_density_diffrn 1.819
_exptl_crystal_density_method 'not measured'
_exptl_crystal_description block
_exptl_crystal_F_000 2464
_exptl_crystal_size_max 0.18
_exptl_crystal_size_mid 0.14
_exptl_crystal_size_min 0.12
_refine_diff_density_max 4.131
_refine_diff_density_min -2.429
_refine_diff_density_rms 0.217
_refine_ls_extinction_method none
_refine_ls_goodness_of_fit_ref 1.113
_refine_ls_hydrogen_treatment constr
_refine_ls_matrix_type full
_refine_ls_number_parameters 267
_refine_ls_number_reflns 4707
_refine_ls_number_restraints 0
_refine_ls_restrained_S_all 1.113
_refine_ls_R_factor_all 0.0733
_refine_ls_R_factor_gt 0.0620
_refine_ls_shift/su_max 0.070
_refine_ls_shift/su_mean 0.007
_refine_ls_structure_factor_coef Fsqd
_refine_ls_weighting_details 'calc w=1/[\s^2^(Fo^2^)+(0.0723P)^2^+57.7247P] where P=(Fo^2^+2Fc^2^)/3'
_refine_ls_weighting_scheme calc
_refine_ls_wR_factor_gt 0.1572
_refine_ls_wR_factor_ref 0.1641
_reflns_number_gt 4012
_reflns_number_total 4707
_reflns_threshold_expression >2sigma(I)
_cod_data_source_file om5b00336_si_002.cif
_cod_data_source_block 26febf_0m
_cod_depositor_comments
;
The following automatic conversions were performed:

data item '_exptl_absorpt_correction_type' value 'Empirical' was
changed to 'empirical' in accordance with the
/home/saulius/struct/COD-crude-data/automatic-downloads/DataCite-retrospective/ACS/depositions/lib/dictionaries/cif_core.dic
dictionary named 'cif_core.dic' version 2.4.2 last updated on
2011-04-26.

data item '_refine_ls_hydrogen_treatment' value 'Constr' was changed
to 'constr' in accordance with the
/home/saulius/struct/COD-crude-data/automatic-downloads/DataCite-retrospective/ACS/depositions/lib/dictionaries/cif_core.dic
dictionary named 'cif_core.dic' version 2.4.2 last updated on
2011-04-26.

data item '_symmetry_cell_setting' value 'Orthorhombic' was changed
to 'orthorhombic' in accordance with the
/home/saulius/struct/COD-crude-data/automatic-downloads/DataCite-retrospective/ACS/depositions/lib/dictionaries/cif_core.dic
dictionary named 'cif_core.dic' version 2.4.2 last updated on
2011-04-26.

Automatic conversion script
Id: cif_fix_values 6909 2019-04-08 15:41:33Z antanas 
;
_cod_original_sg_symbol_H-M 'Pbcm '
_cod_database_code 4087580

loop_
_symmetry_equiv_pos_as_xyz
'x, y, z'
'-x, -y, z+1/2'
'-x, y+1/2, -z+1/2'
'x, -y+1/2, -z'
'-x, -y, -z'
'x, y, -z-1/2'
'x, -y-1/2, z-1/2'
'-x, y-1/2, z'

loop_
_atom_site_label
_atom_site_type_symbol
_atom_site_fract_x
_atom_site_fract_y
_atom_site_fract_z
_atom_site_U_iso_or_equiv
_atom_site_adp_type
_atom_site_occupancy
_atom_site_symmetry_multiplicity
_atom_site_calc_flag
_atom_site_refinement_flags
C1 C 0.1099(12) 0.8975(7) 0.7500 0.030(3) Uani 1 2 d S
C2 C 0.2705(14) 0.8254(8) 0.7500 0.041(3) Uani 1 2 d S
C3 C 0.1730(12) 0.7837(6) 0.7500 0.030(3) Uani 1 2 d S
H3 H 0.1726 0.7334 0.7500 0.036 Uiso 1 2 calc SR
C4 C -0.0478(12) 0.8004(6) 0.7500 0.035(3) Uani 1 2 d S
H4A H -0.0864 0.8138 0.7137 0.053 Uiso 0.50 1 calc PR
H4B H -0.0908 0.8213 0.7825 0.053 Uiso 0.50 1 calc PR
H4C H -0.0475 0.7487 0.7537 0.053 Uiso 0.50 1 calc PR
C5 C 0.3024(11) 0.9632(6) 0.7500 0.027(2) Uani 1 2 d S
H5A H 0.3409 0.9687 0.7124 0.040 Uiso 0.50 1 calc PR
H5B H 0.3625 0.9601 0.7803 0.040 Uiso 0.50 1 calc PR
H5C H 0.2514 1.0041 0.7573 0.040 Uiso 0.50 1 calc PR
C6 C -0.1187(7) 0.9237(4) 0.6137(3) 0.0196(15) Uani 1 1 d .
C7 C -0.2208(8) 0.9044(5) 0.6453(3) 0.0299(18) Uani 1 1 d .
H7 H -0.2311 0.9209 0.6837 0.036 Uiso 1 1 calc R
C8 C -0.3067(8) 0.8609(5) 0.6198(4) 0.037(2) Uani 1 1 d .
H8 H -0.3749 0.8482 0.6412 0.044 Uiso 1 1 calc R
C9 C -0.2932(8) 0.8359(4) 0.5632(4) 0.0322(19) Uani 1 1 d .
H9 H -0.3510 0.8056 0.5467 0.039 Uiso 1 1 calc R
C10 C -0.1936(8) 0.8559(5) 0.5310(4) 0.0330(19) Uani 1 1 d .
H10 H -0.1852 0.8398 0.4923 0.040 Uiso 1 1 calc R
C11 C -0.1055(7) 0.8999(4) 0.5557(3) 0.0238(16) Uani 1 1 d .
H11 H -0.0384 0.9134 0.5338 0.029 Uiso 1 1 calc R
C12 C -0.0262(7) 1.0716(4) 0.6177(3) 0.0208(15) Uani 1 1 d .
C13 C -0.1156(7) 1.0874(4) 0.5770(3) 0.0199(15) Uani 1 1 d .
H13 H -0.1675 1.0514 0.5637 0.024 Uiso 1 1 calc R
C14 C -0.1262(9) 1.1588(4) 0.5561(4) 0.036(2) Uani 1 1 d .
H14 H -0.1870 1.1701 0.5295 0.043 Uiso 1 1 calc R
C15 C -0.0498(11) 1.2114(4) 0.5740(4) 0.044(3) Uani 1 1 d .
H15 H -0.0578 1.2580 0.5592 0.052 Uiso 1 1 calc R
C16 C 0.0407(10) 1.1959(5) 0.6143(4) 0.041(2) Uani 1 1 d .
H16 H 0.0941 1.2318 0.6261 0.049 Uiso 1 1 calc R
C17 C 0.0505(8) 1.1259(4) 0.6371(3) 0.0293(18) Uani 1 1 d .
H17 H 0.1088 1.1156 0.6653 0.035 Uiso 1 1 calc R
C18 C 0.1348(7) 0.9509(4) 0.6111(3) 0.0250(16) Uani 1 1 d .
C19 C 0.2072(8) 0.9970(6) 0.5785(4) 0.039(2) Uani 1 1 d .
H19 H 0.1854 1.0452 0.5736 0.046 Uiso 1 1 calc R
C20 C 0.3126(9) 0.9710(7) 0.5529(4) 0.048(3) Uani 1 1 d .
H20 H 0.3597 1.0018 0.5301 0.057 Uiso 1 1 calc R
C21 C 0.3470(9) 0.9022(8) 0.5608(4) 0.057(3) Uani 1 1 d .
H21 H 0.4192 0.8862 0.5447 0.068 Uiso 1 1 calc R
C22 C 0.2753(10) 0.8541(6) 0.5928(4) 0.050(3) Uani 1 1 d .
H22 H 0.2988 0.8062 0.5977 0.060 Uiso 1 1 calc R
C23 C 0.1680(8) 0.8789(5) 0.6175(3) 0.034(2) Uani 1 1 d .
H23 H 0.1187 0.8473 0.6382 0.041 Uiso 1 1 calc R
C24 C 0.5595(9) 0.1291(6) 0.6365(5) 0.047(2) Uani 1 1 d .
H24A H 0.6372 0.1441 0.6516 0.057 Uiso 1 1 calc R
H24B H 0.5008 0.1350 0.6678 0.057 Uiso 1 1 calc R
Cl1 Cl 0.5191(3) 0.18579(18) 0.57582(13) 0.0642(8) Uani 1 1 d .
Cl2 Cl 0.5664(3) 0.03919(16) 0.61694(16) 0.0683(9) Uani 1 1 d .
I1 I 0.44683(7) 0.78863(5) 0.7500 0.0365(2) Uani 1 2 d S
I2 I -0.18722(7) 1.07203(4) 0.7500 0.0270(2) Uani 1 2 d S
I3 I 0.69515(8) 0.68114(6) 0.7500 0.0462(3) Uani 1 2 d S
N1 N 0.0740(10) 0.8267(5) 0.7500 0.032(2) Uani 1 2 d S
N2 N 0.2288(9) 0.8961(6) 0.7500 0.029(2) Uani 1 2 d S
P1 P -0.00406(17) 0.98132(10) 0.64673(7) 0.0178(4) Uani 1 1 d .
Pd1 Pd -0.00664(7) 0.97968(4) 0.7500 0.0175(2) Uani 1 2 d S

loop_
_atom_site_aniso_label
_atom_site_aniso_U_11
_atom_site_aniso_U_22
_atom_site_aniso_U_33
_atom_site_aniso_U_23
_atom_site_aniso_U_13
_atom_site_aniso_U_12
C1 0.042(7) 0.037(6) 0.012(5) 0.000 0.000 0.002(5)
C2 0.063(9) 0.051(8) 0.010(5) 0.000 0.000 0.020(7)
C3 0.045(7) 0.024(6) 0.021(5) 0.000 0.000 -0.006(5)
C4 0.044(7) 0.022(6) 0.040(7) 0.000 0.000 -0.004(5)
C5 0.033(6) 0.024(6) 0.024(6) 0.000 0.000 0.003(5)
C6 0.031(4) 0.016(3) 0.011(3) 0.002(3) 0.002(3) 0.003(3)
C7 0.040(5) 0.034(4) 0.015(4) -0.004(3) 0.003(3) 0.000(4)
C8 0.038(5) 0.039(5) 0.033(5) -0.001(4) 0.003(4) -0.011(4)
C9 0.040(5) 0.026(4) 0.031(4) 0.002(3) -0.008(4) -0.013(4)
C10 0.050(5) 0.029(4) 0.020(4) -0.002(3) -0.001(4) -0.011(4)
C11 0.037(4) 0.023(4) 0.012(3) 0.001(3) 0.003(3) -0.005(3)
C12 0.035(4) 0.017(3) 0.010(3) -0.001(3) 0.003(3) -0.005(3)
C13 0.035(4) 0.014(3) 0.011(3) 0.001(3) -0.002(3) 0.003(3)
C14 0.062(6) 0.028(4) 0.018(4) 0.001(3) 0.000(4) 0.005(4)
C15 0.095(8) 0.017(4) 0.019(4) 0.001(3) 0.008(5) -0.002(4)
C16 0.076(7) 0.027(4) 0.019(4) -0.007(3) 0.003(4) -0.021(5)
C17 0.048(5) 0.026(4) 0.014(4) -0.002(3) -0.002(3) -0.010(4)
C18 0.028(4) 0.037(4) 0.010(3) -0.003(3) -0.002(3) 0.009(3)
C19 0.027(4) 0.068(6) 0.021(4) -0.002(4) -0.004(4) -0.009(4)
C20 0.031(5) 0.077(8) 0.035(5) -0.003(5) 0.004(4) -0.004(5)
C21 0.029(5) 0.109(10) 0.032(5) -0.022(6) 0.000(4) 0.011(6)
C22 0.060(7) 0.070(7) 0.021(4) -0.013(5) -0.011(4) 0.038(6)
C23 0.046(5) 0.046(5) 0.010(3) -0.005(3) -0.003(3) 0.013(4)
C24 0.040(5) 0.054(6) 0.047(6) -0.006(5) -0.004(5) 0.013(5)
Cl1 0.0723(19) 0.0695(19) 0.0509(16) -0.0050(14) -0.0149(14) 0.0253(15)
Cl2 0.0650(19) 0.0509(16) 0.089(2) -0.0098(16) -0.0185(17) -0.0076(14)
I1 0.0350(4) 0.0512(5) 0.0233(4) 0.000 0.000 0.0134(4)
I2 0.0358(4) 0.0285(4) 0.0166(3) 0.000 0.000 0.0046(3)
I3 0.0324(5) 0.0638(6) 0.0425(5) 0.000 0.000 0.0105(4)
N1 0.053(6) 0.026(5) 0.016(4) 0.000 0.000 -0.013(5)
N2 0.034(5) 0.041(6) 0.011(4) 0.000 0.000 0.007(4)
P1 0.0259(9) 0.0213(9) 0.0063(8) -0.0001(7) 0.0002(7) -0.0013(8)
Pd1 0.0284(4) 0.0191(4) 0.0050(3) 0.000 0.000 0.0005(3)

loop_
_atom_type_symbol
_atom_type_description
_atom_type_scat_dispersion_real
_atom_type_scat_dispersion_imag
_atom_type_scat_source
C C 0.0033 0.0016 'International Tables Vol C Tables 4.2.6.8 and 6.1.1.4'
H H 0.0000 0.0000 'International Tables Vol C Tables 4.2.6.8 and 6.1.1.4'
N N 0.0061 0.0033 'International Tables Vol C Tables 4.2.6.8 and 6.1.1.4'
P P 0.1023 0.0942 'International Tables Vol C Tables 4.2.6.8 and 6.1.1.4'
Pd Pd -0.9988 1.0072 'International Tables Vol C Tables 4.2.6.8 and 6.1.1.4'
I I -0.4742 1.8119 'International Tables Vol C Tables 4.2.6.8 and 6.1.1.4'
Cl Cl 0.1484 0.1585 'International Tables Vol C Tables 4.2.6.8 and 6.1.1.4'

loop_
_geom_angle_atom_site_label_1
_geom_angle_atom_site_label_2
_geom_angle_atom_site_label_3
_geom_angle
_geom_angle_site_symmetry_1
_geom_angle_site_symmetry_3
N2 C1 N1 105.8(11) . .
N2 C1 Pd1 131.6(10) . .
N1 C1 Pd1 122.6(10) . .
C3 C2 N2 105.9(12) . .
C3 C2 I1 125.5(10) . .
N2 C2 I1 128.6(11) . .
C2 C3 N1 108.7(11) . .
C2 C3 H3 125.6 . .
N1 C3 H3 125.6 . .
N1 C4 H4A 109.5 . .
N1 C4 H4B 109.5 . .
H4A C4 H4B 109.5 . .
N1 C4 H4C 109.5 . .
H4A C4 H4C 109.5 . .
H4B C4 H4C 109.5 . .
N2 C5 H5A 109.5 . .
N2 C5 H5B 109.5 . .
H5A C5 H5B 109.5 . .
N2 C5 H5C 109.5 . .
H5A C5 H5C 109.5 . .
H5B C5 H5C 109.5 . .
C7 C6 C11 119.5(7) . .
C7 C6 P1 120.7(6) . .
C11 C6 P1 119.9(6) . .
C8 C7 C6 120.0(7) . .
C8 C7 H7 120.0 . .
C6 C7 H7 120.0 . .
C9 C8 C7 121.0(8) . .
C9 C8 H8 119.5 . .
C7 C8 H8 119.5 . .
C8 C9 C10 119.6(8) . .
C8 C9 H9 120.2 . .
C10 C9 H9 120.2 . .
C9 C10 C11 120.5(8) . .
C9 C10 H10 119.7 . .
C11 C10 H10 119.7 . .
C10 C11 C6 119.4(7) . .
C10 C11 H11 120.3 . .
C6 C11 H11 120.3 . .
C17 C12 C13 119.9(7) . .
C17 C12 P1 117.9(6) . .
C13 C12 P1 122.2(5) . .
C12 C13 C14 118.7(7) . .
C12 C13 H13 120.6 . .
C14 C13 H13 120.6 . .
C15 C14 C13 121.4(9) . .
C15 C14 H14 119.3 . .
C13 C14 H14 119.3 . .
C14 C15 C16 120.3(8) . .
C14 C15 H15 119.9 . .
C16 C15 H15 119.9 . .
C15 C16 C17 119.4(8) . .
C15 C16 H16 120.3 . .
C17 C16 H16 120.3 . .
C12 C17 C16 120.3(8) . .
C12 C17 H17 119.9 . .
C16 C17 H17 119.9 . .
C19 C18 C23 119.3(8) . .
C19 C18 P1 122.4(7) . .
C23 C18 P1 118.2(7) . .
C18 C19 C20 119.9(10) . .
C18 C19 H19 120.0 . .
C20 C19 H19 120.0 . .
C21 C20 C19 120.8(10) . .
C21 C20 H20 119.6 . .
C19 C20 H20 119.6 . .
C20 C21 C22 120.7(9) . .
C20 C21 H21 119.6 . .
C22 C21 H21 119.7 . .
C23 C22 C21 119.1(10) . .
C23 C22 H22 120.4 . .
C21 C22 H22 120.4 . .
C18 C23 C22 120.1(9) . .
C18 C23 H23 119.9 . .
C22 C23 H23 119.9 . .
Cl2 C24 Cl1 112.3(6) . .
Cl2 C24 H24A 109.2 . .
Cl1 C24 H24A 109.2 . .
Cl2 C24 H24B 109.1 . .
Cl1 C24 H24B 109.2 . .
H24A C24 H24B 107.9 . .
C3 N1 C1 108.9(11) . .
C3 N1 C4 124.4(10) . .
C1 N1 C4 126.7(11) . .
C1 N2 C2 110.6(12) . .
C1 N2 C5 122.2(10) . .
C2 N2 C5 127.1(11) . .
C12 P1 C6 107.2(3) . .
C12 P1 C18 103.7(4) . .
C6 P1 C18 103.2(3) . .
C12 P1 Pd1 111.9(2) . .
C6 P1 Pd1 113.2(2) . .
C18 P1 Pd1 116.6(2) . .
C1 Pd1 P1 90.11(5) . .
C1 Pd1 P1 90.11(5) . 6_557
P1 Pd1 P1 177.96(10) . 6_557
C1 Pd1 I2 170.8(4) . .
P1 Pd1 I2 90.05(5) . .
P1 Pd1 I2 90.05(5) 6_557 .

loop_
_geom_bond_atom_site_label_1
_geom_bond_atom_site_label_2
_geom_bond_distance
_geom_bond_site_symmetry_2
C1 N2 1.321(16) .
C1 N1 1.369(15) .
C1 Pd1 1.996(13) .
C2 C3 1.33(2) .
C2 N2 1.386(17) .
C2 I1 2.074(14) .
C3 N1 1.357(17) .
C3 H3 0.9300 .
C4 N1 1.438(16) .
C4 H4A 0.9600 .
C4 H4B 0.9600 .
C4 H4C 0.9600 .
C5 N2 1.486(15) .
C5 H5A 0.9600 .
C5 H5B 0.9600 .
C5 H5C 0.9600 .
C6 C7 1.388(11) .
C6 C11 1.395(10) .
C6 P1 1.822(8) .
C7 C8 1.376(12) .
C7 H7 0.9300 .
C8 C9 1.373(12) .
C8 H8 0.9300 .
C9 C10 1.377(12) .
C9 H9 0.9300 .
C10 C11 1.392(11) .
C10 H10 0.9300 .
C11 H11 0.9300 .
C12 C17 1.388(11) .
C12 C13 1.388(11) .
C12 P1 1.811(7) .
C13 C14 1.408(10) .
C13 H13 0.9300 .
C14 C15 1.353(13) .
C14 H14 0.9300 .
C15 C16 1.390(14) .
C15 H15 0.9300 .
C16 C17 1.399(12) .
C16 H16 0.9300 .
C17 H17 0.9300 .
C18 C19 1.387(12) .
C18 C23 1.388(12) .
C18 P1 1.830(8) .
C19 C20 1.392(14) .
C19 H19 0.9300 .
C20 C21 1.340(17) .
C20 H20 0.9300 .
C21 C22 1.398(17) .
C21 H21 0.9300 .
C22 C23 1.394(13) .
C22 H22 0.9300 .
C23 H23 0.9300 .
C24 Cl2 1.722(10) .
C24 Cl1 1.787(11) .
C24 H24A 0.9700 .
C24 H24B 0.9700 .
I2 Pd1 2.6345(11) .
P1 Pd1 2.3433(17) .
Pd1 P1 2.3434(17) 6_557

loop_
_geom_torsion_atom_site_label_1
_geom_torsion_atom_site_label_2
_geom_torsion_atom_site_label_3
_geom_torsion_atom_site_label_4
_geom_torsion
_geom_torsion_site_symmetry_4
N2 C2 C3 N1 0.0 .
I1 C2 C3 N1 180.0 .
C11 C6 C7 C8 1.4(12) .
P1 C6 C7 C8 179.9(7) .
C6 C7 C8 C9 0.0(14) .
C7 C8 C9 C10 -1.4(14) .
C8 C9 C10 C11 1.4(13) .
C9 C10 C11 C6 0.1(13) .
C7 C6 C11 C10 -1.5(11) .
P1 C6 C11 C10 -180.0(6) .
C17 C12 C13 C14 0.0(11) .
P1 C12 C13 C14 -179.4(6) .
C12 C13 C14 C15 1.5(12) .
C13 C14 C15 C16 -0.9(14) .
C14 C15 C16 C17 -1.1(14) .
C13 C12 C17 C16 -2.0(12) .
P1 C12 C17 C16 177.4(7) .
C15 C16 C17 C12 2.6(13) .
C23 C18 C19 C20 -0.6(12) .
P1 C18 C19 C20 179.3(7) .
C18 C19 C20 C21 -1.8(14) .
C19 C20 C21 C22 2.6(15) .
C20 C21 C22 C23 -1.0(14) .
C19 C18 C23 C22 2.1(12) .
P1 C18 C23 C22 -177.8(6) .
C21 C22 C23 C18 -1.3(13) .
C2 C3 N1 C1 0.0 .
C2 C3 N1 C4 180.0 .
N2 C1 N1 C3 0.0 .
Pd1 C1 N1 C3 180.0 .
N2 C1 N1 C4 180.0 .
Pd1 C1 N1 C4 0.0 .
N1 C1 N2 C2 0.0 .
Pd1 C1 N2 C2 180.0 .
N1 C1 N2 C5 180.0 .
Pd1 C1 N2 C5 0.0 .
C3 C2 N2 C1 0.0 .
I1 C2 N2 C1 180.0 .
C3 C2 N2 C5 180.0 .
I1 C2 N2 C5 0.0 .
C17 C12 P1 C6 179.4(6) .
C13 C12 P1 C6 -1.3(7) .
C17 C12 P1 C18 -71.9(7) .
C13 C12 P1 C18 107.5(7) .
C17 C12 P1 Pd1 54.7(7) .
C13 C12 P1 Pd1 -126.0(6) .
C7 C6 P1 C12 -101.4(7) .
C11 C6 P1 C12 77.1(6) .
C7 C6 P1 C18 149.5(6) .
C11 C6 P1 C18 -32.1(7) .
C7 C6 P1 Pd1 22.5(7) .
C11 C6 P1 Pd1 -159.0(5) .
C19 C18 P1 C12 9.3(7) .
C23 C18 P1 C12 -170.8(6) .
C19 C18 P1 C6 121.0(7) .
C23 C18 P1 C6 -59.1(7) .
C19 C18 P1 Pd1 -114.2(6) .
C23 C18 P1 Pd1 65.6(7) .
N2 C1 Pd1 P1 88.99(5) .
N1 C1 Pd1 P1 -91.01(5) .
N2 C1 Pd1 P1 -88.99(5) 6_557
N1 C1 Pd1 P1 91.01(5) 6_557
N2 C1 Pd1 I2 180.0 .
N1 C1 Pd1 I2 0.0 .
C12 P1 Pd1 C1 -148.3(5) .
C6 P1 Pd1 C1 90.5(4) .
C18 P1 Pd1 C1 -29.1(5) .
C12 P1 Pd1 P1 -52(3) 6_557
C6 P1 Pd1 P1 -173(3) 6_557
C18 P1 Pd1 P1 67(3) 6_557
C12 P1 Pd1 I2 40.9(3) .
C6 P1 Pd1 I2 -80.4(3) .
C18 P1 Pd1 I2 160.1(3) .
